data_7153663
loop_
_publ_author_name
'Yazerski, Vital A.'
'Spannring, Peter'
'Gatineau, David'
'Woerde, Charlotte H. M.'
'Wieclawska, Sara M.'
'Lutz, Martin'
'Kleijn, Henk'
'Klein Gebbink, Robertus J. M.'

_publ_section_title
;
 Making Fe(BPBP)-catalyzed C-H and C[double bond, length as m-dash]C
 oxidations more affordable.
;
_journal_issue 13
_journal_name_full 'Organic &amp; biomolecular chemistry'
_journal_page_first 2062
_journal_page_last 2070
_journal_paper_doi 10.1039/c3ob42249f
_journal_volume 12
_journal_year 2014
_chemical_formula_moiety 'C22 H26 F6 Fe N4 O6 S2'
_chemical_formula_sum 'C22 H26 F6 Fe N4 O6 S2'
_chemical_formula_weight 676.44
_chemical_name_systematic
; 
 ? 
;
_space_group_IT_number 2
_symmetry_cell_setting triclinic
_symmetry_space_group_name_Hall '-P 1'
_symmetry_space_group_name_H-M 'P -1'
_atom_sites_solution_hydrogens difmap
_atom_sites_solution_primary direct
_atom_sites_solution_secondary difmap
_audit_creation_method SHELXL-97
_cell_angle_alpha 96.696(1)
_cell_angle_beta 95.281(2)
_cell_angle_gamma 117.086(2)
_cell_formula_units_Z 2
_cell_length_a 9.5255(3)
_cell_length_b 10.2017(4)
_cell_length_c 15.6299(4)
_cell_measurement_reflns_used 29193
_cell_measurement_temperature 150(2)
_cell_measurement_theta_max 27.50
_cell_measurement_theta_min 2.28
_cell_volume 1324.84(8)
_computing_cell_refinement Peakref
_computing_data_collection Apex2
_computing_data_reduction 'Eval15, SADABS-2008/1'
_computing_structure_refinement 'SHELXL-97 (Sheldrick, 2008)'
_computing_structure_solution 'SIR-97 (Altomare et al., 1997)'
_diffrn_ambient_temperature 150(2)
_diffrn_measured_fraction_theta_full 0.998
_diffrn_measured_fraction_theta_max 0.998
_diffrn_measurement_device_type 'Bruker Kappa ApexII'
_diffrn_measurement_method '\f and \w scans'
_diffrn_radiation_monochromator graphite
_diffrn_radiation_source 'fine-focus sealed tube'
_diffrn_radiation_type MoK\a
_diffrn_radiation_wavelength 0.71073
_diffrn_reflns_av_R_equivalents 0.0151
_diffrn_reflns_av_sigmaI/netI 0.0109
_diffrn_reflns_limit_h_max 12
_diffrn_reflns_limit_h_min -12
_diffrn_reflns_limit_k_max 13
_diffrn_reflns_limit_k_min -11
_diffrn_reflns_limit_l_max 20
_diffrn_reflns_limit_l_min -20
_diffrn_reflns_number 32618
_diffrn_reflns_theta_full 27.51
_diffrn_reflns_theta_max 27.51
_diffrn_reflns_theta_min 2.28
_exptl_absorpt_coefficient_mu 0.816
_exptl_absorpt_correction_T_max 0.7456
_exptl_absorpt_correction_T_min 0.6753
_exptl_absorpt_correction_type multi-scan
_exptl_absorpt_process_details SADABS-2008/1
_exptl_crystal_colour 'pale yellow'
_exptl_crystal_density_diffrn 1.696
_exptl_crystal_density_method 'not measured'
_exptl_crystal_description block
_exptl_crystal_F_000 692
_exptl_crystal_size_max 0.51
_exptl_crystal_size_mid 0.32
_exptl_crystal_size_min 0.16
_refine_diff_density_max 0.497
_refine_diff_density_min -0.403
_refine_diff_density_rms 0.048
_refine_ls_extinction_method none
_refine_ls_goodness_of_fit_ref 1.047
_refine_ls_hydrogen_treatment constr
_refine_ls_matrix_type full
_refine_ls_number_parameters 370
_refine_ls_number_reflns 6085
_refine_ls_number_restraints 0
_refine_ls_restrained_S_all 1.047
_refine_ls_R_factor_all 0.0265
_refine_ls_R_factor_gt 0.0245
_refine_ls_shift/su_max 0.001
_refine_ls_shift/su_mean 0.000
_refine_ls_structure_factor_coef Fsqd
_refine_ls_weighting_details 'calc w=1/[\s^2^(Fo^2^)+(0.0289P)^2^+0.8329P] where P=(Fo^2^+2Fc^2^)/3'
_refine_ls_weighting_scheme calc
_refine_ls_wR_factor_gt 0.0622
_refine_ls_wR_factor_ref 0.0633
_reflns_number_gt 5694
_reflns_number_total 6085
_reflns_threshold_expression I>2\s(I)
_cod_data_source_file c3ob42249f.txt
_cod_data_source_block l0395a
_cod_original_cell_volume 1324.83(7)
_cod_database_code 7153663

loop_
_symmetry_equiv_pos_as_xyz
'x, y, z'
'-x, -y, -z'

loop_
_atom_site_label
_atom_site_type_symbol
_atom_site_fract_x
_atom_site_fract_y
_atom_site_fract_z
_atom_site_U_iso_or_equiv
_atom_site_adp_type
_atom_site_occupancy
_atom_site_symmetry_multiplicity
_atom_site_calc_flag
_atom_site_refinement_flags
Fe1 Fe 0.47956(2) 0.19311(2) 0.241766(12) 0.01390(5) Uani 1 1 d .
S1 S 0.77036(4) 0.37402(4) 0.13486(2) 0.01687(7) Uani 1 1 d .
S2 S 0.72874(4) 0.11312(4) 0.37261(2) 0.01819(7) Uani 1 1 d .
F1 F 0.94909(12) 0.24213(12) 0.11665(7) 0.0390(2) Uani 1 1 d .
F2 F 1.04901(13) 0.46582(15) 0.08824(8) 0.0517(3) Uani 1 1 d .
F3 F 1.04750(11) 0.43038(11) 0.22081(6) 0.0336(2) Uani 1 1 d .
F4 F 0.90600(13) 0.40381(11) 0.39933(8) 0.0453(3) Uani 1 1 d .
F5 F 0.81050(13) 0.31680(13) 0.51205(7) 0.0461(3) Uani 1 1 d .
F6 F 1.00608(10) 0.29091(11) 0.47099(6) 0.0298(2) Uani 1 1 d .
O1 O 0.69607(13) 0.27240(14) 0.19445(8) 0.0334(3) Uani 1 1 d .
O2 O 0.69890(13) 0.31554(13) 0.04515(7) 0.0289(2) Uani 1 1 d .
O3 O 0.80895(15) 0.52572(13) 0.16628(8) 0.0343(3) Uani 1 1 d .
O4 O 0.59628(11) 0.14228(11) 0.34536(7) 0.0213(2) Uani 1 1 d .
O5 O 0.69173(14) 0.00610(13) 0.42959(8) 0.0336(3) Uani 1 1 d .
O6 O 0.81425(14) 0.09894(14) 0.30441(7) 0.0313(3) Uani 1 1 d .
N1 N 0.35290(14) -0.03267(12) 0.15691(7) 0.0174(2) Uani 1 1 d .
N2 N 0.37403(14) 0.23888(13) 0.12420(8) 0.0187(2) Uani 1 1 d .
N3 N 0.25252(13) 0.10979(12) 0.29384(7) 0.0144(2) Uani 1 1 d .
N4 N 0.49672(13) 0.39203(12) 0.31821(7) 0.0167(2) Uani 1 1 d .
C1 C 0.21343(16) -0.12340(14) 0.19917(9) 0.0181(3) Uani 1 1 d .
H1 H 0.1326 -0.2084 0.1535 0.022 Uiso 1 1 calc R
C2 C 0.28227(18) -0.18861(16) 0.26415(10) 0.0237(3) Uani 1 1 d .
H2A H 0.3432 -0.1141 0.3179 0.028 Uiso 1 1 calc R
H2B H 0.1967 -0.2788 0.2800 0.028 Uiso 1 1 calc R
C3 C 0.3919(2) -0.22790(18) 0.21378(12) 0.0303(3) Uani 1 1 d .
H3A H 0.4801 -0.2247 0.2543 0.036 Uiso 1 1 calc R
H3B H 0.3315 -0.3291 0.1776 0.036 Uiso 1 1 calc R
C4 C 0.45654(17) -0.10942(16) 0.15662(9) 0.0212(3) Uani 1 1 d .
H4A H 0.5693 -0.0363 0.1803 0.025 Uiso 1 1 calc R
H4B H 0.4510 -0.1563 0.0964 0.025 Uiso 1 1 calc R
C5 C 0.3030(2) -0.02022(18) 0.06716(9) 0.0286(3) Uani 1 1 d .
H5A H 0.1945 -0.1040 0.0449 0.034 Uiso 1 1 calc R
H5B H 0.3760 -0.0324 0.0296 0.034 Uiso 1 1 calc R
C6 C 0.30092(17) 0.12399(16) 0.05765(9) 0.0206(3) Uani 1 1 d .
C7 C 0.2341(2) 0.13735(19) -0.02187(10) 0.0303(3) Uani 1 1 d .
H7 H 0.1813 0.0534 -0.0679 0.036 Uiso 1 1 calc R
C8 C 0.2456(2) 0.2737(2) -0.03292(11) 0.0334(4) Uani 1 1 d .
H8 H 0.2009 0.2851 -0.0867 0.040 Uiso 1 1 calc R
C9 C 0.32343(18) 0.39405(18) 0.03551(11) 0.0270(3) Uani 1 1 d .
H9 H 0.3341 0.4896 0.0294 0.032 Uiso 1 1 calc R
C10 C 0.38499(17) 0.37221(16) 0.11253(10) 0.0222(3) Uani 1 1 d .
H10 H 0.4375 0.4545 0.1596 0.027 Uiso 1 1 calc R
C11 C 0.13422(15) -0.03044(14) 0.23320(9) 0.0178(3) Uani 1 1 d .
H11 H 0.0889 -0.0027 0.1823 0.021 Uiso 1 1 calc R
C12 C -0.00063(17) -0.11390(16) 0.28437(11) 0.0263(3) Uani 1 1 d .
H12A H -0.0912 -0.0932 0.2703 0.032 Uiso 1 1 calc R
H12B H -0.0398 -0.2232 0.2702 0.032 Uiso 1 1 calc R
C13 C 0.0735(2) -0.0547(2) 0.38034(11) 0.0362(4) Uani 1 1 d .
H13A H 0.0762 -0.1356 0.4087 0.043 Uiso 1 1 calc R
H13B H 0.0103 -0.0157 0.4112 0.043 Uiso 1 1 calc R
C14 C 0.24396(16) 0.07110(15) 0.38365(9) 0.0194(3) Uani 1 1 d .
H14A H 0.2659 0.1594 0.4274 0.023 Uiso 1 1 calc R
H14B H 0.3233 0.0369 0.3995 0.023 Uiso 1 1 calc R
C15 C 0.20969(15) 0.23264(14) 0.29214(9) 0.0166(2) Uani 1 1 d .
H15A H 0.1209 0.2152 0.3253 0.020 Uiso 1 1 calc R
H15B H 0.1740 0.2353 0.2311 0.020 Uiso 1 1 calc R
C16 C 0.35451(15) 0.38020(14) 0.33264(8) 0.0160(2) Uani 1 1 d .
C17 C 0.34189(17) 0.49825(15) 0.37876(9) 0.0208(3) Uani 1 1 d .
H17 H 0.2406 0.4869 0.3893 0.025 Uiso 1 1 calc R
C18 C 0.47936(18) 0.63303(16) 0.40919(10) 0.0240(3) Uani 1 1 d .
H18 H 0.4734 0.7156 0.4403 0.029 Uiso 1 1 calc R
C19 C 0.62536(17) 0.64565(16) 0.39367(10) 0.0231(3) Uani 1 1 d .
H19 H 0.7210 0.7370 0.4137 0.028 Uiso 1 1 calc R
C20 C 0.62949(16) 0.52292(15) 0.34849(9) 0.0202(3) Uani 1 1 d .
H20 H 0.7299 0.5313 0.3384 0.024 Uiso 1 1 calc R
C21 C 0.96394(17) 0.37748(17) 0.14076(10) 0.0239(3) Uani 1 1 d .
C22 C 0.86946(17) 0.29041(16) 0.44236(10) 0.0236(3) Uani 1 1 d .

loop_
_atom_site_aniso_label
_atom_site_aniso_U_11
_atom_site_aniso_U_22
_atom_site_aniso_U_33
_atom_site_aniso_U_23
_atom_site_aniso_U_13
_atom_site_aniso_U_12
Fe1 0.01275(9) 0.01307(9) 0.01664(9) 0.00190(7) 0.00241(7) 0.00690(7)
S1 0.01727(15) 0.01771(16) 0.01819(15) 0.00476(12) 0.00421(12) 0.00981(13)
S2 0.01532(15) 0.01651(15) 0.02156(16) 0.00197(12) -0.00198(12) 0.00773(12)
F1 0.0385(6) 0.0441(6) 0.0422(6) -0.0081(5) -0.0036(4) 0.0316(5)
F2 0.0304(5) 0.0790(9) 0.0578(7) 0.0419(7) 0.0263(5) 0.0258(6)
F3 0.0246(5) 0.0331(5) 0.0349(5) 0.0006(4) -0.0091(4) 0.0104(4)
F4 0.0392(6) 0.0195(5) 0.0626(7) 0.0120(5) -0.0116(5) 0.0040(4)
F5 0.0335(5) 0.0508(7) 0.0426(6) -0.0208(5) 0.0040(5) 0.0173(5)
F6 0.0163(4) 0.0333(5) 0.0322(5) 0.0032(4) -0.0045(3) 0.0075(4)
O1 0.0223(5) 0.0462(7) 0.0439(7) 0.0298(6) 0.0157(5) 0.0194(5)
O2 0.0299(6) 0.0349(6) 0.0227(5) -0.0021(4) -0.0037(4) 0.0190(5)
O3 0.0458(7) 0.0239(6) 0.0365(6) -0.0010(5) -0.0017(5) 0.0221(5)
O4 0.0156(5) 0.0273(5) 0.0231(5) 0.0067(4) 0.0016(4) 0.0117(4)
O5 0.0313(6) 0.0239(6) 0.0395(6) 0.0133(5) -0.0056(5) 0.0081(5)
O6 0.0278(6) 0.0421(7) 0.0292(6) -0.0031(5) 0.0011(5) 0.0237(5)
N1 0.0214(6) 0.0166(5) 0.0168(5) 0.0021(4) 0.0019(4) 0.0115(5)
N2 0.0191(5) 0.0207(6) 0.0207(6) 0.0071(4) 0.0055(4) 0.0120(5)
N3 0.0142(5) 0.0124(5) 0.0156(5) 0.0005(4) 0.0002(4) 0.0062(4)
N4 0.0152(5) 0.0147(5) 0.0198(5) 0.0017(4) 0.0030(4) 0.0069(4)
C1 0.0163(6) 0.0132(6) 0.0217(6) -0.0010(5) -0.0003(5) 0.0058(5)
C2 0.0265(7) 0.0165(6) 0.0297(7) 0.0079(6) 0.0049(6) 0.0107(6)
C3 0.0292(8) 0.0237(7) 0.0466(10) 0.0118(7) 0.0088(7) 0.0179(7)
C4 0.0243(7) 0.0224(7) 0.0211(7) -0.0004(5) 0.0022(5) 0.0159(6)
C5 0.0471(9) 0.0286(8) 0.0163(7) 0.0015(6) 0.0012(6) 0.0243(7)
C6 0.0207(6) 0.0251(7) 0.0200(6) 0.0069(5) 0.0052(5) 0.0132(6)
C7 0.0331(8) 0.0338(8) 0.0240(7) 0.0062(6) -0.0027(6) 0.0168(7)
C8 0.0345(9) 0.0421(9) 0.0293(8) 0.0161(7) 0.0002(7) 0.0216(8)
C9 0.0265(7) 0.0293(8) 0.0357(8) 0.0186(7) 0.0114(6) 0.0179(6)
C10 0.0214(7) 0.0216(7) 0.0286(7) 0.0098(6) 0.0083(6) 0.0125(6)
C11 0.0139(6) 0.0137(6) 0.0220(6) -0.0017(5) -0.0020(5) 0.0054(5)
C12 0.0160(6) 0.0179(7) 0.0387(9) -0.0003(6) 0.0059(6) 0.0037(5)
C13 0.0240(8) 0.0407(10) 0.0322(9) 0.0169(7) 0.0066(7) 0.0026(7)
C14 0.0195(6) 0.0202(6) 0.0174(6) 0.0047(5) 0.0034(5) 0.0081(5)
C15 0.0138(6) 0.0149(6) 0.0220(6) 0.0014(5) 0.0027(5) 0.0078(5)
C16 0.0160(6) 0.0146(6) 0.0173(6) 0.0026(5) 0.0030(5) 0.0072(5)
C17 0.0194(6) 0.0184(6) 0.0258(7) 0.0011(5) 0.0056(5) 0.0102(5)
C18 0.0270(7) 0.0164(6) 0.0275(7) -0.0018(5) 0.0051(6) 0.0104(6)
C19 0.0203(7) 0.0161(6) 0.0259(7) -0.0013(5) 0.0017(6) 0.0041(5)
C20 0.0155(6) 0.0180(6) 0.0245(7) 0.0021(5) 0.0031(5) 0.0061(5)
C21 0.0186(7) 0.0286(7) 0.0251(7) 0.0064(6) 0.0050(6) 0.0111(6)
C22 0.0186(7) 0.0211(7) 0.0284(7) 0.0008(6) -0.0002(6) 0.0085(6)

loop_
_atom_type_symbol
_atom_type_description
_atom_type_scat_dispersion_real
_atom_type_scat_dispersion_imag
_atom_type_scat_source
C C 0.0033 0.0016 'International Tables Vol C Tables 4.2.6.8 and 6.1.1.4'
H H 0.0000 0.0000 'International Tables Vol C Tables 4.2.6.8 and 6.1.1.4'
F F 0.0171 0.0103 'International Tables Vol C Tables 4.2.6.8 and 6.1.1.4'
Fe Fe 0.3463 0.8444 'International Tables Vol C Tables 4.2.6.8 and 6.1.1.4'
N N 0.0061 0.0033 'International Tables Vol C Tables 4.2.6.8 and 6.1.1.4'
O O 0.0106 0.0060 'International Tables Vol C Tables 4.2.6.8 and 6.1.1.4'
S S 0.1246 0.1234 'International Tables Vol C Tables 4.2.6.8 and 6.1.1.4'

loop_
_geom_angle_atom_site_label_1
_geom_angle_atom_site_label_2
_geom_angle_atom_site_label_3
_geom_angle
O1 Fe1 O4 85.81(4)
O1 Fe1 N4 103.13(5)
O4 Fe1 N4 94.78(4)
O1 Fe1 N3 179.12(4)
O4 Fe1 N3 93.39(4)
N4 Fe1 N3 76.58(4)
O1 Fe1 N2 88.89(4)
O4 Fe1 N2 173.48(4)
N4 Fe1 N2 90.12(4)
N3 Fe1 N2 91.93(4)
O1 Fe1 N1 98.23(5)
O4 Fe1 N1 99.01(4)
N4 Fe1 N1 155.32(4)
N3 Fe1 N1 82.23(4)
N2 Fe1 N1 77.97(4)
O3 S1 O2 116.67(7)
O3 S1 O1 113.90(8)
O2 S1 O1 114.30(8)
O3 S1 C21 104.06(7)
O2 S1 C21 104.17(7)
O1 S1 C21 101.27(7)
O5 S2 O6 116.67(8)
O5 S2 O4 113.54(7)
O6 S2 O4 114.64(6)
O5 S2 C22 104.29(7)
O6 S2 C22 103.77(7)
O4 S2 C22 101.46(6)
S1 O1 Fe1 135.14(7)
S2 O4 Fe1 145.07(6)
C5 N1 C1 112.31(12)
C5 N1 C4 110.66(11)
C1 N1 C4 106.62(10)
C5 N1 Fe1 110.25(9)
C1 N1 Fe1 105.66(8)
C4 N1 Fe1 111.19(8)
C6 N2 C10 118.20(12)
C6 N2 Fe1 115.43(9)
C10 N2 Fe1 126.25(10)
C15 N3 C11 112.08(10)
C15 N3 C14 107.72(10)
C11 N3 C14 105.53(10)
C15 N3 Fe1 103.67(7)
C11 N3 Fe1 107.18(8)
C14 N3 Fe1 120.78(8)
C20 N4 C16 118.69(11)
C20 N4 Fe1 127.49(9)
C16 N4 Fe1 113.76(8)
N1 C1 C2 103.50(11)
N1 C1 C11 111.07(10)
C2 C1 C11 118.77(12)
N1 C1 H1 107.7
C2 C1 H1 107.7
C11 C1 H1 107.7
C3 C2 C1 102.99(12)
C3 C2 H2A 111.2
C1 C2 H2A 111.2
C3 C2 H2B 111.2
C1 C2 H2B 111.2
H2A C2 H2B 109.1
C4 C3 C2 104.94(11)
C4 C3 H3A 110.8
C2 C3 H3A 110.8
C4 C3 H3B 110.8
C2 C3 H3B 110.8
H3A C3 H3B 108.8
N1 C4 C3 106.62(11)
N1 C4 H4A 110.4
C3 C4 H4A 110.4
N1 C4 H4B 110.4
C3 C4 H4B 110.4
H4A C4 H4B 108.6
N1 C5 C6 115.52(12)
N1 C5 H5A 108.4
C6 C5 H5A 108.4
N1 C5 H5B 108.4
C6 C5 H5B 108.4
H5A C5 H5B 107.5
N2 C6 C7 122.03(14)
N2 C6 C5 118.36(12)
C7 C6 C5 119.42(13)
C8 C7 C6 119.24(15)
C8 C7 H7 120.4
C6 C7 H7 120.4
C7 C8 C9 119.01(14)
C7 C8 H8 120.5
C9 C8 H8 120.5
C10 C9 C8 118.57(14)
C10 C9 H9 120.7
C8 C9 H9 120.7
N2 C10 C9 122.94(14)
N2 C10 H10 118.5
C9 C10 H10 118.5
N3 C11 C1 111.26(10)
N3 C11 C12 106.27(11)
C1 C11 C12 113.23(11)
N3 C11 H11 108.7
C1 C11 H11 108.7
C12 C11 H11 108.7
C13 C12 C11 105.43(11)
C13 C12 H12A 110.7
C11 C12 H12A 110.7
C13 C12 H12B 110.7
C11 C12 H12B 110.7
H12A C12 H12B 108.8
C12 C13 C14 107.03(12)
C12 C13 H13A 110.3
C14 C13 H13A 110.3
C12 C13 H13B 110.3
C14 C13 H13B 110.3
H13A C13 H13B 108.6
N3 C14 C13 106.22(11)
N3 C14 H14A 110.5
C13 C14 H14A 110.5
N3 C14 H14B 110.5
C13 C14 H14B 110.5
H14A C14 H14B 108.7
N3 C15 C16 109.15(10)
N3 C15 H15A 109.9
C16 C15 H15A 109.9
N3 C15 H15B 109.9
C16 C15 H15B 109.9
H15A C15 H15B 108.3
N4 C16 C17 121.84(12)
N4 C16 C15 115.66(11)
C17 C16 C15 122.45(12)
C18 C17 C16 119.01(13)
C18 C17 H17 120.5
C16 C17 H17 120.5
C19 C18 C17 119.15(13)
C19 C18 H18 120.4
C17 C18 H18 120.4
C20 C19 C18 118.79(13)
C20 C19 H19 120.6
C18 C19 H19 120.6
N4 C20 C19 122.50(13)
N4 C20 H20 118.8
C19 C20 H20 118.8
F3 C21 F1 107.36(12)
F3 C21 F2 107.62(13)
F1 C21 F2 108.39(13)
F3 C21 S1 112.03(10)
F1 C21 S1 111.84(10)
F2 C21 S1 109.43(10)
F5 C22 F4 108.49(13)
F5 C22 F6 107.18(12)
F4 C22 F6 107.11(12)
F5 C22 S2 111.32(10)
F4 C22 S2 111.18(10)
F6 C22 S2 111.37(10)

loop_
_geom_bond_atom_site_label_1
_geom_bond_atom_site_label_2
_geom_bond_distance
Fe1 O1 2.0870(11)
Fe1 O4 2.1251(10)
Fe1 N4 2.1608(11)
Fe1 N3 2.2076(11)
Fe1 N2 2.2120(11)
Fe1 N1 2.2321(11)
S1 O3 1.4292(11)
S1 O2 1.4299(11)
S1 O1 1.4565(11)
S1 C21 1.8217(15)
S2 O5 1.4295(11)
S2 O6 1.4323(11)
S2 O4 1.4610(10)
S2 C22 1.8221(15)
F1 C21 1.3265(18)
F2 C21 1.3313(18)
F3 C21 1.3261(17)
F4 C22 1.3303(18)
F5 C22 1.3252(18)
F6 C22 1.3342(16)
N1 C5 1.4777(18)
N1 C1 1.4974(17)
N1 C4 1.5138(16)
N2 C6 1.3340(19)
N2 C10 1.3515(18)
N3 C15 1.4864(16)
N3 C11 1.4946(16)
N3 C14 1.5013(17)
N4 C20 1.3457(17)
N4 C16 1.3469(17)
C1 C2 1.5285(19)
C1 C11 1.5360(18)
C1 H1 1.0000
C2 C3 1.527(2)
C2 H2A 0.9900
C2 H2B 0.9900
C3 C4 1.521(2)
C3 H3A 0.9900
C3 H3B 0.9900
C4 H4A 0.9900
C4 H4B 0.9900
C5 C6 1.505(2)
C5 H5A 0.9900
C5 H5B 0.9900
C6 C7 1.393(2)
C7 C8 1.378(2)
C7 H7 0.9500
C8 C9 1.386(2)
C8 H8 0.9500
C9 C10 1.376(2)
C9 H9 0.9500
C10 H10 0.9500
C11 C12 1.538(2)
C11 H11 1.0000
C12 C13 1.523(2)
C12 H12A 0.9900
C12 H12B 0.9900
C13 C14 1.535(2)
C13 H13A 0.9900
C13 H13B 0.9900
C14 H14A 0.9900
C14 H14B 0.9900
C15 C16 1.5151(18)
C15 H15A 0.9900
C15 H15B 0.9900
C16 C17 1.3892(18)
C17 C18 1.387(2)
C17 H17 0.9500
C18 C19 1.384(2)
C18 H18 0.9500
C19 C20 1.3826(19)
C19 H19 0.9500
C20 H20 0.9500

loop_
_geom_torsion_atom_site_label_1
_geom_torsion_atom_site_label_2
_geom_torsion_atom_site_label_3
_geom_torsion_atom_site_label_4
_geom_torsion
O3 S1 O1 Fe1 66.10(13)
O2 S1 O1 Fe1 -71.51(13)
C21 S1 O1 Fe1 177.15(11)
O4 Fe1 O1 S1 -159.49(12)
N4 Fe1 O1 S1 -65.56(12)
N2 Fe1 O1 S1 24.31(12)
N1 Fe1 O1 S1 101.99(12)
O5 S2 O4 Fe1 -145.38(11)
O6 S2 O4 Fe1 -7.78(14)
C22 S2 O4 Fe1 103.33(12)
O1 Fe1 O4 S2 -21.70(12)
N4 Fe1 O4 S2 -124.55(12)
N3 Fe1 O4 S2 158.65(11)
N1 Fe1 O4 S2 75.98(12)
O1 Fe1 N1 C5 -74.90(10)
O4 Fe1 N1 C5 -161.93(9)
N4 Fe1 N1 C5 74.91(14)
N3 Fe1 N1 C5 105.85(10)
N2 Fe1 N1 C5 12.19(10)
O1 Fe1 N1 C1 163.52(8)
O4 Fe1 N1 C1 76.49(8)
N4 Fe1 N1 C1 -46.67(14)
N3 Fe1 N1 C1 -15.73(8)
N2 Fe1 N1 C1 -109.39(8)
O1 Fe1 N1 C4 48.23(9)
O4 Fe1 N1 C4 -38.80(9)
N4 Fe1 N1 C4 -161.96(10)
N3 Fe1 N1 C4 -131.02(9)
N2 Fe1 N1 C4 135.32(9)
O1 Fe1 N2 C6 93.06(10)
N4 Fe1 N2 C6 -163.82(10)
N3 Fe1 N2 C6 -87.24(10)
N1 Fe1 N2 C6 -5.60(10)
O1 Fe1 N2 C10 -82.96(12)
N4 Fe1 N2 C10 20.16(11)
N3 Fe1 N2 C10 96.74(11)
N1 Fe1 N2 C10 178.38(12)
O4 Fe1 N3 C15 130.94(8)
N4 Fe1 N3 C15 36.84(8)
N2 Fe1 N3 C15 -52.83(8)
N1 Fe1 N3 C15 -130.41(8)
O4 Fe1 N3 C11 -110.37(8)
N4 Fe1 N3 C11 155.52(8)
N2 Fe1 N3 C11 65.86(8)
N1 Fe1 N3 C11 -11.72(8)
O4 Fe1 N3 C14 10.31(9)
N4 Fe1 N3 C14 -83.79(9)
N2 Fe1 N3 C14 -173.46(9)
N1 Fe1 N3 C14 108.96(9)
O1 Fe1 N4 C20 -17.17(12)
O4 Fe1 N4 C20 69.63(12)
N3 Fe1 N4 C20 161.98(12)
N2 Fe1 N4 C20 -106.06(12)
N1 Fe1 N4 C20 -166.44(11)
O1 Fe1 N4 C16 160.07(9)
O4 Fe1 N4 C16 -113.14(9)
N3 Fe1 N4 C16 -20.78(9)
N2 Fe1 N4 C16 71.18(9)
N1 Fe1 N4 C16 10.80(16)
C5 N1 C1 C2 152.20(11)
C4 N1 C1 C2 30.83(13)
Fe1 N1 C1 C2 -87.56(10)
C5 N1 C1 C11 -79.28(13)
C4 N1 C1 C11 159.35(11)
Fe1 N1 C1 C11 40.97(11)
N1 C1 C2 C3 -39.44(13)
C11 C1 C2 C3 -163.05(12)
C1 C2 C3 C4 33.12(15)
C5 N1 C4 C3 -132.63(13)
C1 N1 C4 C3 -10.22(14)
Fe1 N1 C4 C3 104.48(11)
C2 C3 C4 N1 -14.50(16)
C1 N1 C5 C6 100.09(15)
C4 N1 C5 C6 -140.89(13)
Fe1 N1 C5 C6 -17.46(16)
C10 N2 C6 C7 -1.1(2)
Fe1 N2 C6 C7 -177.50(12)
C10 N2 C6 C5 173.90(13)
Fe1 N2 C6 C5 -2.46(17)
N1 C5 C6 N2 13.9(2)
N1 C5 C6 C7 -170.91(14)
N2 C6 C7 C8 1.0(2)
C5 C6 C7 C8 -174.02(15)
C6 C7 C8 C9 0.0(3)
C7 C8 C9 C10 -0.7(2)
C6 N2 C10 C9 0.4(2)
Fe1 N2 C10 C9 176.31(11)
C8 C9 C10 N2 0.5(2)
C15 N3 C11 C1 150.80(11)
C14 N3 C11 C1 -92.22(12)
Fe1 N3 C11 C1 37.71(12)
C15 N3 C11 C12 -85.53(13)
C14 N3 C11 C12 31.45(13)
Fe1 N3 C11 C12 161.38(9)
N1 C1 C11 N3 -55.33(14)
C2 C1 C11 N3 64.47(15)
N1 C1 C11 C12 -174.94(11)
C2 C1 C11 C12 -55.14(16)
N3 C11 C12 C13 -22.42(15)
C1 C11 C12 C13 100.02(14)
C11 C12 C13 C14 5.02(18)
C15 N3 C14 C13 91.80(13)
C11 N3 C14 C13 -28.09(14)
Fe1 N3 C14 C13 -149.57(11)
C12 C13 C14 N3 14.01(17)
C11 N3 C15 C16 -163.41(11)
C14 N3 C15 C16 80.94(12)
Fe1 N3 C15 C16 -48.15(11)
C20 N4 C16 C17 -0.9(2)
Fe1 N4 C16 C17 -178.44(10)
C20 N4 C16 C15 176.59(12)
Fe1 N4 C16 C15 -0.91(14)
N3 C15 C16 N4 34.66(15)
N3 C15 C16 C17 -147.83(13)
N4 C16 C17 C18 1.4(2)
C15 C16 C17 C18 -175.99(13)
C16 C17 C18 C19 -0.7(2)
C17 C18 C19 C20 -0.3(2)
C16 N4 C20 C19 -0.1(2)
Fe1 N4 C20 C19 176.99(11)
C18 C19 C20 N4 0.7(2)
O3 S1 C21 F3 56.98(12)
O2 S1 C21 F3 179.69(10)
O1 S1 C21 F3 -61.43(12)
O3 S1 C21 F1 177.58(11)
O2 S1 C21 F1 -59.71(12)
O1 S1 C21 F1 59.17(12)
O3 S1 C21 F2 -62.30(13)
O2 S1 C21 F2 60.41(13)
O1 S1 C21 F2 179.29(12)
O5 S2 C22 F5 -54.20(12)
O6 S2 C22 F5 -176.83(11)
O4 S2 C22 F5 63.98(12)
O5 S2 C22 F4 -175.28(11)
O6 S2 C22 F4 62.09(12)
O4 S2 C22 F4 -57.10(12)
O5 S2 C22 F6 65.35(12)
O6 S2 C22 F6 -57.28(12)
O4 S2 C22 F6 -176.47(10)
